data_7129819
loop_
_publ_author_name
'Kooij, Bastiaan'
'Dong, Zhaowen'
'Varava, Paul'
'Fadaei-Tirani, Farzaneh'
'Scopelliti, Rosario'
'Piveteau, Laura'
'Severin, Kay'

_publ_section_title
;
 Vanadium complexes with N-heterocyclic vinylidene ligands
;
_journal_name_full 'Chemical Communications'
_journal_paper_doi 10.1039/D2CC00768A
_journal_year 2022
_chemical_formula_moiety 'C45 H66 Cl3 N3 P V, 1[C4H8O]'
_chemical_formula_sum 'C45 H66 Cl3 N3 P V'
_chemical_formula_weight 837.26
_space_group_crystal_system triclinic
_space_group_IT_number 2
_space_group_name_Hall '-P 1'
_space_group_name_H-M_alt 'P -1'
_atom_sites_solution_hydrogens geom
_atom_sites_solution_primary dual
_atom_sites_solution_secondary difmap
_audit_creation_date 2022-01-17
_audit_creation_method
;
Olex2 1.5
(compiled 2021.12.09 svn.r5202d8cf for OlexSys, GUI svn.r6439)
;
_audit_update_record
;
2022-01-17 deposited with the CCDC.	2022-03-07 downloaded from the CCDC.
;
_cell_angle_alpha 84.755(3)
_cell_angle_beta 81.999(5)
_cell_angle_gamma 67.677(4)
_cell_formula_units_Z 2
_cell_length_a 11.3015(6)
_cell_length_b 11.6166(3)
_cell_length_c 20.8002(9)
_cell_measurement_reflns_used 9104
_cell_measurement_temperature 140.00(10)
_cell_measurement_theta_max 69.2520
_cell_measurement_theta_min 4.0910
_cell_volume 2499.3(2)
_computing_cell_refinement 'CrysAlisPro 1.171.41.122a (Rigaku OD, 2021)'
_computing_data_collection 'CrysAlisPro 1.171.41.122a (Rigaku OD, 2021)'
_computing_data_reduction 'CrysAlisPro 1.171.41.122a (Rigaku OD, 2021)'
_computing_molecular_graphics 'Olex2 1.5 (Dolomanov et al., 2009)'
_computing_publication_material 'Olex2 1.5 (Dolomanov et al., 2009)'
_computing_structure_refinement 'ShelXL 2018/3 (Sheldrick, 2015)'
_computing_structure_solution 'ShelXT 2018/2 (Sheldrick, 2015)'
_diffrn_ambient_environment N~2~
_diffrn_ambient_temperature 140.00(10)
_diffrn_detector 'Hybrid Pixel Array Detector'
_diffrn_detector_area_resol_mean 10.0000
_diffrn_detector_type 'HyPix-Arc 150'
_diffrn_measured_fraction_theta_full 0.995
_diffrn_measured_fraction_theta_max 0.995
_diffrn_measurement_details
;
List of Runs (angles in degrees, time in seconds):

  # Type    Start    End  Width  t~exp~   \w     \q     \k     \f   Frames
#--------------------------------------------------------------------------
  1  \w     25.00  59.00   0.50    4.00    --   59.56-107.00  39.00   68
  2  \w    -58.00 -22.00   0.50    4.00    --  -62.07 107.00 136.00   72
  3  \w    -84.00 -59.00   0.50    4.00    --  -71.26 107.00 136.00   50
  4  \w     52.00  93.00   0.50    4.00    --   73.45-107.00  39.00   82
  5  \w    -57.00 -32.00   0.50    4.00    --  -75.95 107.00 136.00   50
  6  \w    -95.00 -62.00   0.50    4.00    --  -75.95 107.00 136.00   66
  7  \w     69.00  96.00   0.50    4.00    --   81.22-107.00  39.00   54
  8  \w     11.00  37.00   0.50    4.00    --   59.56 -30.00  30.00   52
  9  \w     10.00  37.00   0.50    4.00    --   59.56 -30.00  90.00   54
 10  \w     10.00  35.00   0.50    4.00    --   59.56 -30.00-120.00   50
 11  \w     10.00  36.00   0.50    4.00    --   59.56 -30.00-150.00   52
 12  \w     10.00  36.00   0.50    4.00    --   59.56 -30.00-180.00   52
 13  \w     22.00  48.00   0.50    4.00    --   59.56 -95.00 -90.00   52
 14  \w   -111.00 -86.00   0.50    4.00    --  -62.07 -30.00-150.00   50
 15  \w   -100.00 -66.00   0.50    4.00    --  -62.07 -30.00  60.00   68
 16  \w   -111.00 -84.00   0.50    4.00    --  -71.26 -30.00 -60.00   54
 17  \w   -109.00 -75.00   0.50    4.00    --  -71.26 -30.00   0.00   68
 18  \w   -116.00 -72.00   0.50    4.00    --  -71.26 -30.00 120.00   88
 19  \w     35.00  74.00   0.50    4.00    --   71.88 -95.00 -90.00   78
 20  \w     34.00  70.00   0.50    4.00    --   71.88 -95.00  90.00   72
 21  \w     36.00  61.00   0.50    4.00    --   71.88-107.00  39.00   50
 22  \w     75.00 122.00   0.50    4.00    --   73.45  30.00  30.00   94
 23  \w     75.00 123.00   0.50    4.00    --   73.45  30.00 -30.00   96
 24  \w     35.00  83.00   0.50    4.00    --   73.45 -95.00 -30.00   96
 25  \w     28.00 104.00   0.50    4.00    --   73.45-125.00-180.00  152
 26  \w   -121.00 -77.00   0.50    4.00    --  -75.95-125.00  30.00   88
 27  \w   -107.00 -32.00   0.50    4.00    --  -75.95 125.00-180.00  150
 28  \w   -125.00-100.00   0.50    4.00    --  -75.95 -30.00  90.00   50
 29  \w   -122.00 -74.00   0.50    4.00    --  -75.95-125.00 120.00   96
 30  \w   -120.00 -74.00   0.50    4.00    --  -75.95-125.00 150.00   92
 31  \w   -125.00 -99.00   0.50    4.00    --  -75.95 -30.00-180.00   52
 32  \w     86.00 112.00   0.50    4.00    --   81.22-125.00 -90.00   52
 33  \w     90.00 131.00   0.50    4.00    --   81.22  30.00   0.00   82
 34  \w     86.00 112.00   0.50    4.00    --   81.22-125.00   0.00   52
 35  \w     38.00  64.00   0.50    4.00    --   81.22-125.00   0.00   52
 36  \w     87.00 128.00   0.50    4.00    --   81.22  30.00 -60.00   82
 37  \w     41.00  78.00   0.50    4.00    --   81.22 -95.00-150.00   74
 38  \w     91.00 122.00   0.50    4.00    --   81.22 125.00 -30.00   62
 39  \w     44.00 110.00   0.50    4.00    --   81.22-125.00  90.00  132
 40  \w     41.00  79.00   0.50    4.00    --   81.22 -95.00 -60.00   76
 41  \w     51.00 112.00   0.50    4.00    --   81.22-125.00 150.00  122
 42  \w     82.00 130.00   0.50    4.00    --   81.22  30.00  60.00   96
;
_diffrn_measurement_device 'four-circle diffractometer'
_diffrn_measurement_device_type 'XtaLAB Synergy R, DW system, HyPix-Arc 150'
_diffrn_measurement_method '\w scans'
_diffrn_orient_matrix_type 'CrysAlisPro convention (1999,Acta A55,543-557)'
_diffrn_orient_matrix_UB_11 -0.0883858000
_diffrn_orient_matrix_UB_12 -0.0743124000
_diffrn_orient_matrix_UB_13 0.0032232000
_diffrn_orient_matrix_UB_21 -0.0410337000
_diffrn_orient_matrix_UB_22 0.0266669000
_diffrn_orient_matrix_UB_23 0.0726078000
_diffrn_orient_matrix_UB_31 -0.1118101000
_diffrn_orient_matrix_UB_32 0.1198149000
_diffrn_orient_matrix_UB_33 -0.0179333000
_diffrn_radiation_monochromator mirror
_diffrn_radiation_probe x-ray
_diffrn_radiation_type 'Cu K\a'
_diffrn_radiation_wavelength 1.54184
_diffrn_reflns_av_R_equivalents 0.0727
_diffrn_reflns_av_unetI/netI 0.0757
_diffrn_reflns_Laue_measured_fraction_full 0.995
_diffrn_reflns_Laue_measured_fraction_max 0.995
_diffrn_reflns_limit_h_max 13
_diffrn_reflns_limit_h_min -13
_diffrn_reflns_limit_k_max 13
_diffrn_reflns_limit_k_min -13
_diffrn_reflns_limit_l_max 24
_diffrn_reflns_limit_l_min -24
_diffrn_reflns_number 30255
_diffrn_reflns_point_group_measured_fraction_full 0.995
_diffrn_reflns_point_group_measured_fraction_max 0.995
_diffrn_reflns_theta_full 67.076
_diffrn_reflns_theta_max 67.076
_diffrn_reflns_theta_min 4.118
_diffrn_source 'Rotating-anode X-ray tube'
_diffrn_source_type 'Rigaku (Cu) X-ray Source'
_exptl_absorpt_coefficient_mu 3.658
_exptl_absorpt_correction_T_max 1.000
_exptl_absorpt_correction_T_min 0.415
_exptl_absorpt_correction_type gaussian
_exptl_absorpt_process_details
;
CrysAlisPro 1.171.41.122a (Rigaku Oxford Diffraction, 2021)
Numerical absorption correction based on Gaussian integration over
a multifaceted crystal model.
Empirical absorption correction using spherical harmonics
as implemented in SCALE3 ABSPACK scaling algorithm
;
_exptl_crystal_colour 'clear intense yellow'
_exptl_crystal_density_diffrn 1.113
_exptl_crystal_description plate
_exptl_crystal_F_000 892
_exptl_crystal_size_max 0.23
_exptl_crystal_size_mid 0.09
_exptl_crystal_size_min 0.02
_refine_diff_density_max 1.058
_refine_diff_density_min -0.708
_refine_diff_density_rms 0.082
_refine_ls_extinction_method none
_refine_ls_goodness_of_fit_ref 1.058
_refine_ls_hydrogen_treatment constr
_refine_ls_matrix_type full
_refine_ls_number_parameters 631
_refine_ls_number_reflns 8894
_refine_ls_number_restraints 1141
_refine_ls_restrained_S_all 1.064
_refine_ls_R_factor_all 0.1319
_refine_ls_R_factor_gt 0.0931
_refine_ls_shift/su_max 0.000
_refine_ls_shift/su_mean 0.000
_refine_ls_structure_factor_coef Fsqd
_refine_ls_weighting_details 'w=1/[\s^2^(Fo^2^)+(0.1613P)^2^+2.0650P] where P=(Fo^2^+2Fc^2^)/3'
_refine_ls_weighting_scheme calc
_refine_ls_wR_factor_gt 0.2637
_refine_ls_wR_factor_ref 0.2894
_reflns_Friedel_coverage 0.000
_reflns_number_gt 5416
_reflns_number_total 8894
_reflns_threshold_expression 'I > 2\s(I)'
_cod_data_source_file d2cc00768a2.cif
_cod_data_source_block bk212
_cod_depositor_comments
;
The following automatic conversions were performed:

data item '_exptl_absorpt_correction_type' value 'Gaussian' was
changed to 'gaussian' in accordance with the
/home/data/users/saulius/crontab/automatic-downloads/rss-feeds/RSC/lib/dictionaries/cif_core.dic
dictionary named 'cif_core.dic' version 2.4.2 last updated on
2011-04-26.

Automatic conversion script
Id: cif_fix_values 7556 2019-12-06 15:28:31Z antanas 
;
_cod_database_code 7129819
_shelx_shelxl_version_number 2018/3
_audit_contact_author 'Farzaneh Fadaei Tirani'
_chemical_oxdiff_formula 'C49 H74 Cl3 N3 OP V'
_shelx_space_group_comment
;
The symmetry employed for this shelxl refinement is uniquely defined
by the following loop, which should always be used as a source of
symmetry information in preference to the above space-group names.
They are only intended as comments.
;
_shelx_estimated_absorpt_t_max 0.930
_shelx_estimated_absorpt_t_min 0.487
_olex2_refinement_description
;
1. Fixed Uiso
 At 1.2 times of:
  All C(H) groups, All C(H,H) groups
 At 1.5 times of:
  All C(H,H,H) groups
2. Restrained distances
 C45B-C44B
 1.52 with sigma of 0.02
 C35A-C34A = C35B-C34B = C36A-C35A = C35B-C36B = C36A-C37A = C37B-C36B
 1.52 with sigma of 0.02
 C38A-C39A = C38B-C39B = C40A-C39A = C39B-C40B = C40A-C41A = C40B-C41B
 1.52 with sigma of 0.02
 C42A-C43A = C42B-C43B = C44A-C43A = C44B-C43B = C45A-C44A
 1.52 with sigma of 0.02
 V1B-Cl2B = V1B-Cl1B = V1B-Cl3B
 2.3 with sigma of 0.02
 C34A-C36A = C35A-C37A
 2.5 with sigma of 0.04
 C38B-C40B = C39B-C41B
 2.5 with sigma of 0.04
 C38A-C40A = C39A-C41A
 2.5 with sigma of 0.04
 C34B-C36B = C35B-C37B
 2.5 with sigma of 0.04
 C42A-C44A = C43A-C45A
 2.5 with sigma of 0.04
 C42B-C44B = C45B-C43B
 2.5 with sigma of 0.04
 V1A-Cl3A \\sim V1A-Cl2A \\sim V1A-Cl1A
 with sigma of 0.02
 P1-C42A \\sim P1-C42B \\sim P1-C34A \\sim P1-C34B \\sim P1-C38A \\sim P1-C38B
 with sigma of 0.02
 V1A-P1 \\sim V1B-P1
 with sigma of 0.02
 V1A-C3 \\sim V1B-C3
 with sigma of 0.02
3. Uiso/Uaniso restraints and constraints
All non-hydrogen atoms have similar U: within 2A with sigma of 0.005 and sigma
for terminal atoms of 0.01 within 2A
4. Rigid body (RIGU) restrains
 All non-hydrogen atoms
 with sigma for 1-2 distances of 0.004 and sigma for 1-3 distances of 0.004
5. Others
 Sof(V1B)=Sof(Cl1B)=Sof(Cl2B)=Sof(Cl3B)=Sof(C34B)=Sof(H34C)=Sof(H34D)=
 Sof(C35B)=Sof(H35C)=Sof(H35D)=Sof(C36B)=Sof(H36C)=Sof(H36D)=Sof(C37B)=
 Sof(H37D)=Sof(H37E)=Sof(H37F)=Sof(C38B)=Sof(H38C)=Sof(H38D)=Sof(C39B)=
 Sof(H39C)=Sof(H39D)=Sof(C40B)=Sof(H40C)=Sof(H40D)=Sof(C41B)=Sof(H41D)=
 Sof(H41E)=Sof(H41F)=Sof(C42B)=Sof(H42C)=Sof(H42D)=Sof(C43B)=Sof(H43C)=
 Sof(H43D)=Sof(C44B)=Sof(H44C)=Sof(H44D)=Sof(C45B)=Sof(H45D)=Sof(H45E)=
 Sof(H45F)=1-FVAR(1)
 Sof(V1A)=Sof(Cl1A)=Sof(Cl2A)=Sof(Cl3A)=Sof(C34A)=Sof(H34A)=Sof(H34B)=
 Sof(C35A)=Sof(H35A)=Sof(H35B)=Sof(C36A)=Sof(H36A)=Sof(H36B)=Sof(C37A)=
 Sof(H37A)=Sof(H37B)=Sof(H37C)=Sof(C38A)=Sof(H38A)=Sof(H38B)=Sof(C39A)=
 Sof(H39A)=Sof(H39B)=Sof(C40A)=Sof(H40A)=Sof(H40B)=Sof(C41A)=Sof(H41A)=
 Sof(H41B)=Sof(H41C)=Sof(C42A)=Sof(H42A)=Sof(H42B)=Sof(C43A)=Sof(H43A)=
 Sof(H43B)=Sof(C44A)=Sof(H44A)=Sof(H44B)=Sof(C45A)=Sof(H45A)=Sof(H45B)=
 Sof(H45C)=FVAR(1)
6.a Ternary CH refined with riding coordinates:
 C16(H16), C19(H19), C28(H28), C31(H31)
6.b Secondary CH2 refined with riding coordinates:
 C34A(H34A,H34B), C34B(H34C,H34D), C35A(H35A,H35B), C35B(H35C,H35D), C36A(H36A,
 H36B), C36B(H36C,H36D), C38A(H38A,H38B), C38B(H38C,H38D), C39A(H39A,H39B),
 C39B(H39C,H39D), C40A(H40A,H40B), C40B(H40C,H40D), C42A(H42A,H42B), C42B(H42C,
 H42D), C43A(H43A,H43B), C43B(H43C,H43D), C44A(H44A,H44B), C44B(H44C,H44D)
6.c Me refined with riding coordinates:
 C37A(H37A,H37B,H37C), C37B(H37D,H37E,H37F), C41A(H41A,H41B,H41C), C41B(H41D,
 H41E,H41F), C45A(H45A,H45B,H45C), C45B(H45D,H45E,H45F)
6.d Aromatic/amide H refined with riding coordinates:
 C5(H5), C6(H6), C7(H7), C8(H8), C9(H9), C12(H12), C13(H13), C14(H14),
 C24(H24), C25(H25), C26(H26)
6.e Idealised Me refined as rotating group:
 C17(H17A,H17B,H17C), C18(H18A,H18B,H18C), C20(H20A,H20B,H20C), C21(H21A,H21B,
 H21C), C29(H29A,H29B,H29C), C30(H30A,H30B,H30C), C32(H32A,H32B,H32C), C33(H33A,
 H33B,H33C)
;
_smtbx_masks_void_probe_radius 1.2
_smtbx_masks_void_truncation_radius 1.2
_olex2_submission_special_instructions 'No special instructions were received'
_oxdiff_exptl_absorpt_empirical_details
;
Empirical correction (ABSPACK) includes:
- Absorption correction using spherical harmonics
- Frame scaling
- Detector area scaling
- B-factor correction
;
_oxdiff_exptl_absorpt_empirical_full_max 2.909
_oxdiff_exptl_absorpt_empirical_full_min 0.278

loop_
_space_group_symop_operation_xyz
'x, y, z'
'-x, -y, -z'

loop_
_atom_site_label
_atom_site_type_symbol
_atom_site_fract_x
_atom_site_fract_y
_atom_site_fract_z
_atom_site_U_iso_or_equiv
_atom_site_adp_type
_atom_site_occupancy
_atom_site_site_symmetry_order
_atom_site_calc_flag
_atom_site_refinement_flags_posn
_atom_site_refinement_flags_adp
_atom_site_refinement_flags_occupancy
_atom_site_disorder_assembly
_atom_site_disorder_group
V1A V 0.48912(16) 0.14681(17) 0.72931(9) 0.0502(5) Uani 0.857(3) 1 d D U P A 1
V1B V 0.5153(11) 0.1581(10) 0.7132(6) 0.0558(19) Uani 0.143(3) 1 d D U P A 2
Cl1A Cl 0.3779(2) 0.04871(18) 0.79717(11) 0.0793(6) Uani 0.857(3) 1 d D . P A 1
Cl1B Cl 0.608(2) 0.203(2) 0.6116(9) 0.149(8) Uani 0.143(3) 1 d D . P A 2
Cl2A Cl 0.54637(16) 0.00269(13) 0.65169(10) 0.0634(5) Uani 0.857(3) 1 d D U P A 1
Cl2B Cl 0.6907(11) 0.1281(12) 0.7598(8) 0.088(3) Uani 0.143(3) 1 d D U P A 2
Cl3A Cl 0.68255(14) 0.17647(13) 0.70569(10) 0.0557(5) Uani 0.857(3) 1 d D U P A 1
Cl3B Cl 0.4914(15) -0.0243(11) 0.7102(10) 0.102(4) Uani 0.143(3) 1 d D U P A 2
P1 P 0.4865(2) 0.24721(17) 0.83169(10) 0.0780(5) Uani 1 1 d D U . . .
N1 N 0.1797(4) 0.3651(3) 0.6485(2) 0.0491(9) Uani 1 1 d . U . . .
N2 N 0.0942(4) 0.4700(3) 0.6259(2) 0.0490(9) Uani 1 1 d . U . . .
N3 N 0.1386(4) 0.5566(3) 0.6378(2) 0.0456(9) Uani 1 1 d . U . . .
C1 C 0.2770(5) 0.3812(4) 0.6739(3) 0.0511(10) Uani 1 1 d . U . . .
C2 C 0.2518(5) 0.5092(4) 0.6656(3) 0.0482(10) Uani 1 1 d . U . . .
C3 C 0.3775(5) 0.2807(4) 0.7013(3) 0.0537(11) Uani 1 1 d D U . . .
C4 C 0.3296(5) 0.5792(4) 0.6769(3) 0.0513(11) Uani 1 1 d . U . . .
C5 C 0.4638(5) 0.5179(5) 0.6685(3) 0.0573(12) Uani 1 1 d . U . . .
H5 H 0.500849 0.432591 0.658026 0.069 Uiso 1 1 calc R U . . .
C6 C 0.5421(6) 0.5822(5) 0.6754(3) 0.0661(13) Uani 1 1 d . U . . .
H6 H 0.632972 0.540896 0.669181 0.079 Uiso 1 1 calc R U . . .
C7 C 0.4897(6) 0.7048(5) 0.6913(4) 0.0668(13) Uani 1 1 d . U . . .
H7 H 0.544419 0.748309 0.695098 0.080 Uiso 1 1 calc R U . . .
C8 C 0.3593(6) 0.7647(5) 0.7015(3) 0.0640(13) Uani 1 1 d . U . . .
H8 H 0.324081 0.848900 0.713797 0.077 Uiso 1 1 calc R U . . .
C9 C 0.2778(5) 0.7042(5) 0.6943(3) 0.0590(12) Uani 1 1 d . U . . .
H9 H 0.187151 0.746998 0.701003 0.071 Uiso 1 1 calc R U . . .
C10 C 0.1738(5) 0.2461(4) 0.6337(3) 0.0517(10) Uani 1 1 d . U . . .
C11 C 0.2386(5) 0.1972(4) 0.5748(3) 0.0529(11) Uani 1 1 d . U . . .
C12 C 0.2366(5) 0.0811(5) 0.5625(3) 0.0595(12) Uani 1 1 d . U . . .
H12 H 0.281111 0.041181 0.523595 0.071 Uiso 1 1 calc R U . . .
C13 C 0.1706(6) 0.0247(5) 0.6066(3) 0.0627(13) Uani 1 1 d . U . . .
H13 H 0.170485 -0.053746 0.597153 0.075 Uiso 1 1 calc R U . . .
C14 C 0.1057(6) 0.0773(5) 0.6631(3) 0.0640(13) Uani 1 1 d . U . . .
H14 H 0.059667 0.036055 0.691602 0.077 Uiso 1 1 calc R U . . .
C15 C 0.1054(6) 0.1930(5) 0.6802(3) 0.0589(11) Uani 1 1 d . U . . .
C16 C 0.3033(5) 0.2626(4) 0.5243(3) 0.0530(11) Uani 1 1 d . U . . .
H16 H 0.313039 0.331404 0.546030 0.064 Uiso 1 1 calc R U . . .
C17 C 0.2190(6) 0.3216(6) 0.4705(4) 0.0736(17) Uani 1 1 d . U . . .
H17A H 0.209833 0.256239 0.447328 0.110 Uiso 1 1 calc R U . . .
H17B H 0.258609 0.369831 0.440179 0.110 Uiso 1 1 calc R U . . .
H17C H 0.133927 0.376856 0.489237 0.110 Uiso 1 1 calc R U . . .
C18 C 0.4368(6) 0.1792(6) 0.4958(4) 0.0693(16) Uani 1 1 d . U . . .
H18A H 0.490948 0.142099 0.530955 0.104 Uiso 1 1 calc R U . . .
H18B H 0.475443 0.228786 0.465855 0.104 Uiso 1 1 calc R U . . .
H18C H 0.430102 0.113002 0.472301 0.104 Uiso 1 1 calc R U . . .
C19 C 0.0333(6) 0.2564(6) 0.7405(3) 0.0667(13) Uani 1 1 d . U . . .
H19 H 0.082250 0.304344 0.753855 0.080 Uiso 1 1 calc R U . . .
C20 C -0.0996(7) 0.3494(6) 0.7290(4) 0.0787(18) Uani 1 1 d . U . . .
H20A H -0.151734 0.305217 0.717464 0.118 Uiso 1 1 calc R U . . .
H20B H -0.091904 0.408595 0.693527 0.118 Uiso 1 1 calc R U . . .
H20C H -0.141040 0.394546 0.768712 0.118 Uiso 1 1 calc R U . . .
C21 C 0.0216(8) 0.1647(7) 0.7985(4) 0.091(2) Uani 1 1 d . U . . .
H21A H -0.008070 0.210050 0.838782 0.137 Uiso 1 1 calc R U . . .
H21B H 0.105880 0.098257 0.802209 0.137 Uiso 1 1 calc R U . . .
H21C H -0.040299 0.128383 0.790895 0.137 Uiso 1 1 calc R U . . .
C22 C 0.0635(5) 0.6843(4) 0.6178(3) 0.0469(10) Uani 1 1 d . U . . .
C23 C -0.0350(5) 0.7549(4) 0.6630(3) 0.0516(10) Uani 1 1 d . U . . .
C24 C -0.1090(5) 0.8757(5) 0.6418(3) 0.0570(12) Uani 1 1 d . U . . .
H24 H -0.177048 0.927753 0.670677 0.068 Uiso 1 1 calc R U . . .
C25 C -0.0851(5) 0.9195(5) 0.5807(3) 0.0615(13) Uani 1 1 d . U . . .
H25 H -0.135959 1.002185 0.567792 0.074 Uiso 1 1 calc R U . . .
C26 C 0.0108(5) 0.8470(4) 0.5372(3) 0.0582(12) Uani 1 1 d . U . . .
H26 H 0.023468 0.879592 0.494382 0.070 Uiso 1 1 calc R U . . .
C27 C 0.0904(5) 0.7261(4) 0.5547(3) 0.0519(10) Uani 1 1 d . U . . .
C28 C -0.0665(5) 0.7089(6) 0.7304(3) 0.0633(13) Uani 1 1 d . U . . .
H28 H 0.001180 0.625271 0.738677 0.076 Uiso 1 1 calc R U . . .
C29 C -0.1951(6) 0.6950(7) 0.7374(4) 0.0776(18) Uani 1 1 d . U . . .
H29A H -0.213066 0.663523 0.781481 0.116 Uiso 1 1 calc R U . . .
H29B H -0.193209 0.636360 0.705886 0.116 Uiso 1 1 calc R U . . .
H29C H -0.262645 0.776224 0.729235 0.116 Uiso 1 1 calc R U . . .
C30 C -0.0689(8) 0.7967(8) 0.7824(4) 0.096(2) Uani 1 1 d . U . . .
H30A H -0.130284 0.880785 0.773152 0.145 Uiso 1 1 calc R U . . .
H30B H 0.017162 0.798705 0.781632 0.145 Uiso 1 1 calc R U . . .
H30C H -0.095202 0.766301 0.825376 0.145 Uiso 1 1 calc R U . . .
C31 C 0.1973(6) 0.6491(5) 0.5067(3) 0.0606(13) Uani 1 1 d . U . . .
H31 H 0.225497 0.560242 0.523224 0.073 Uiso 1 1 calc R U . . .
C32 C 0.3123(6) 0.6897(7) 0.5028(4) 0.0783(18) Uani 1 1 d . U . . .
H32A H 0.384031 0.635395 0.473965 0.117 Uiso 1 1 calc R U . . .
H32B H 0.338710 0.683712 0.546275 0.117 Uiso 1 1 calc R U . . .
H32C H 0.287573 0.776003 0.485602 0.117 Uiso 1 1 calc R U . . .
C33 C 0.1545(7) 0.6563(6) 0.4393(3) 0.0719(16) Uani 1 1 d . U . . .
H33A H 0.129681 0.742094 0.421337 0.108 Uiso 1 1 calc R U . . .
H33B H 0.080770 0.630340 0.442837 0.108 Uiso 1 1 calc R U . . .
H33C H 0.225673 0.601047 0.410543 0.108 Uiso 1 1 calc R U . . .
C34A C 0.3433(8) 0.2875(9) 0.8873(4) 0.0892(17) Uani 0.857(3) 1 d D U P A 1
H34A H 0.328507 0.210182 0.902224 0.107 Uiso 0.857(3) 1 calc R U P A 1
H34B H 0.357736 0.322694 0.925734 0.107 Uiso 0.857(3) 1 calc R U P A 1
C34B C 0.349(3) 0.365(4) 0.809(2) 0.090(2) Uani 0.143(3) 1 d D U P A 2
H34C H 0.381999 0.412873 0.774068 0.107 Uiso 0.143(3) 1 calc R U P A 2
H34D H 0.307523 0.321303 0.786381 0.107 Uiso 0.143(3) 1 calc R U P A 2
C35A C 0.2237(9) 0.3783(10) 0.8617(5) 0.1012(18) Uani 0.857(3) 1 d D U P A 1
H35A H 0.212628 0.349484 0.820383 0.121 Uiso 0.857(3) 1 calc R U P A 1
H35B H 0.231107 0.460651 0.852895 0.121 Uiso 0.857(3) 1 calc R U P A 1
C35B C 0.237(4) 0.464(5) 0.844(3) 0.098(3) Uani 0.143(3) 1 d D U P A 2
H35C H 0.264442 0.472664 0.885590 0.118 Uiso 0.143(3) 1 calc R U P A 2
H35D H 0.225724 0.543036 0.818226 0.118 Uiso 0.143(3) 1 calc R U P A 2
C36A C 0.1062(9) 0.3900(11) 0.9118(5) 0.112(2) Uani 0.857(3) 1 d D U P A 1
H36A H 0.098009 0.307850 0.919143 0.134 Uiso 0.857(3) 1 calc R U P A 1
H36B H 0.120405 0.414378 0.953609 0.134 Uiso 0.857(3) 1 calc R U P A 1
C36B C 0.105(4) 0.461(6) 0.860(3) 0.106(3) Uani 0.143(3) 1 d D U P A 2
H36C H 0.111084 0.372910 0.864764 0.127 Uiso 0.143(3) 1 calc R U P A 2
H36D H 0.052594 0.501450 0.823646 0.127 Uiso 0.143(3) 1 calc R U P A 2
C37A C -0.0136(10) 0.4815(11) 0.8911(6) 0.113(3) Uani 0.857(3) 1 d D U P A 1
H37A H -0.085099 0.485413 0.924532 0.169 Uiso 0.857(3) 1 calc R U P A 1
H37B H -0.006780 0.563486 0.884688 0.169 Uiso 0.857(3) 1 calc R U P A 1
H37C H -0.029180 0.456937 0.850215 0.169 Uiso 0.857(3) 1 calc R U P A 1
C37B C 0.040(5) 0.527(6) 0.922(3) 0.109(5) Uani 0.143(3) 1 d D U P A 2
H37D H -0.045786 0.524286 0.932252 0.164 Uiso 0.143(3) 1 calc R U P A 2
H37E H 0.091993 0.485627 0.957695 0.164 Uiso 0.143(3) 1 calc R U P A 2
H37F H 0.033629 0.613890 0.916666 0.164 Uiso 0.143(3) 1 calc R U P A 2
C38A C 0.5155(10) 0.3916(8) 0.8211(5) 0.0845(16) Uani 0.857(3) 1 d D U P A 1
H38A H 0.592658 0.377766 0.789196 0.101 Uiso 0.857(3) 1 calc R U P A 1
H38B H 0.441828 0.454921 0.801234 0.101 Uiso 0.857(3) 1 calc R U P A 1
C38B C 0.557(6) 0.360(5) 0.832(2) 0.087(2) Uani 0.143(3) 1 d D U P A 2
H38C H 0.649914 0.321376 0.817439 0.105 Uiso 0.143(3) 1 calc R U P A 2
H38D H 0.518285 0.428539 0.800304 0.105 Uiso 0.143(3) 1 calc R U P A 2
C39A C 0.5349(12) 0.4474(10) 0.8795(5) 0.0944(18) Uani 0.857(3) 1 d D U P A 1
H39A H 0.605939 0.384217 0.901238 0.113 Uiso 0.857(3) 1 calc R U P A 1
H39B H 0.455766 0.468131 0.910664 0.113 Uiso 0.857(3) 1 calc R U P A 1
C39B C 0.541(6) 0.416(6) 0.897(3) 0.093(2) Uani 0.143(3) 1 d D U P A 2
H39C H 0.561442 0.350126 0.932269 0.111 Uiso 0.143(3) 1 calc R U P A 2
H39D H 0.451657 0.475514 0.907762 0.111 Uiso 0.143(3) 1 calc R U P A 2
C40A C 0.5661(11) 0.5648(9) 0.8635(5) 0.1012(19) Uani 0.857(3) 1 d D U P A 1
H40A H 0.497581 0.625837 0.839363 0.121 Uiso 0.857(3) 1 calc R U P A 1
H40B H 0.647863 0.542727 0.834353 0.121 Uiso 0.857(3) 1 calc R U P A 1
C40B C 0.635(6) 0.484(6) 0.891(2) 0.096(2) Uani 0.143(3) 1 d D U P A 2
H40C H 0.722413 0.426380 0.874213 0.116 Uiso 0.143(3) 1 calc R U P A 2
H40D H 0.607971 0.555653 0.859591 0.116 Uiso 0.143(3) 1 calc R U P A 2
C41A C 0.5785(12) 0.6273(11) 0.9226(6) 0.122(3) Uani 0.857(3) 1 d D U P A 1
H41A H 0.598463 0.701256 0.908026 0.183 Uiso 0.857(3) 1 calc R U P A 1
H41B H 0.497275 0.651991 0.951269 0.183 Uiso 0.857(3) 1 calc R U P A 1
H41C H 0.647851 0.568717 0.946249 0.183 Uiso 0.857(3) 1 calc R U P A 1
C41B C 0.640(6) 0.529(6) 0.957(2) 0.103(5) Uani 0.143(3) 1 d D U P A 2
H41D H 0.700526 0.571576 0.951993 0.154 Uiso 0.143(3) 1 calc R U P A 2
H41E H 0.553964 0.586075 0.972799 0.154 Uiso 0.143(3) 1 calc R U P A 2
H41F H 0.668185 0.457051 0.987394 0.154 Uiso 0.143(3) 1 calc R U P A 2
C42A C 0.6153(11) 0.1515(9) 0.8786(5) 0.1038(19) Uani 0.857(3) 1 d D U P A 1
H42A H 0.696971 0.153889 0.855287 0.125 Uiso 0.857(3) 1 calc R U P A 1
H42B H 0.601740 0.191227 0.920555 0.125 Uiso 0.857(3) 1 calc R U P A 1
C42B C 0.543(4) 0.133(5) 0.896(2) 0.100(2) Uani 0.143(3) 1 d D U P A 2
H42C H 0.526832 0.173002 0.938148 0.120 Uiso 0.143(3) 1 calc R U P A 2
H42D H 0.499969 0.072133 0.900236 0.120 Uiso 0.143(3) 1 calc R U P A 2
C43A C 0.6330(12) 0.0202(9) 0.8929(6) 0.113(2) Uani 0.857(3) 1 d D U P A 1
H43A H 0.653558 -0.022311 0.851392 0.135 Uiso 0.857(3) 1 calc R U P A 1
H43B H 0.550592 0.016244 0.914234 0.135 Uiso 0.857(3) 1 calc R U P A 1
C43B C 0.690(5) 0.067(6) 0.876(2) 0.110(2) Uani 0.143(3) 1 d D U P A 2
H43C H 0.704779 -0.002577 0.848146 0.132 Uiso 0.143(3) 1 calc R U P A 2
H43D H 0.722719 0.127092 0.850351 0.132 Uiso 0.143(3) 1 calc R U P A 2
C44A C 0.7372(12) -0.0502(10) 0.9358(6) 0.121(2) Uani 0.857(3) 1 d D U P A 1
H44A H 0.822693 -0.057453 0.913251 0.145 Uiso 0.857(3) 1 calc R U P A 1
H44B H 0.722553 -0.006421 0.976592 0.145 Uiso 0.857(3) 1 calc R U P A 1
C44B C 0.766(5) 0.017(5) 0.934(3) 0.116(3) Uani 0.143(3) 1 d D U P A 2
H44C H 0.705302 0.024952 0.974199 0.139 Uiso 0.143(3) 1 calc R U P A 2
H44D H 0.817984 0.067289 0.938291 0.139 Uiso 0.143(3) 1 calc R U P A 2
C45A C 0.7310(15) -0.1718(11) 0.9497(7) 0.156(4) Uani 0.857(3) 1 d D U P A 1
H45A H 0.797282 -0.221112 0.977561 0.233 Uiso 0.857(3) 1 calc R U P A 1
H45B H 0.645873 -0.163078 0.971948 0.233 Uiso 0.857(3) 1 calc R U P A 1
H45C H 0.745526 -0.213862 0.908915 0.233 Uiso 0.857(3) 1 calc R U P A 1
C45B C 0.854(7) -0.119(5) 0.927(3) 0.131(5) Uani 0.143(3) 1 d D U P A 2
H45D H 0.901456 -0.148158 0.965005 0.197 Uiso 0.143(3) 1 calc R U P A 2
H45E H 0.802472 -0.168721 0.923552 0.197 Uiso 0.143(3) 1 calc R U P A 2
H45F H 0.915061 -0.126419 0.887674 0.197 Uiso 0.143(3) 1 calc R U P A 2

loop_
_atom_site_aniso_label
_atom_site_aniso_U_11
_atom_site_aniso_U_22
_atom_site_aniso_U_33
_atom_site_aniso_U_23
_atom_site_aniso_U_13
_atom_site_aniso_U_12
V1A 0.0424(8) 0.0288(6) 0.0853(11) 0.0011(7) -0.0170(7) -0.0176(5)
V1B 0.047(3) 0.023(3) 0.103(3) 0.003(3) -0.011(3) -0.019(2)
Cl1A 0.0879(14) 0.0632(11) 0.1046(16) 0.0156(10) -0.0184(11) -0.0496(10)
Cl1B 0.138(16) 0.20(2) 0.127(11) -0.004(13) 0.022(11) -0.095(16)
Cl2A 0.0578(10) 0.0310(7) 0.1052(15) -0.0151(8) -0.0246(9) -0.0126(6)
Cl2B 0.055(5) 0.072(6) 0.134(8) -0.022(6) -0.014(5) -0.017(5)
Cl3A 0.0404(8) 0.0366(7) 0.0936(13) -0.0141(8) -0.0110(8) -0.0146(6)
Cl3B 0.087(7) 0.053(5) 0.161(9) -0.017(6) -0.029(7) -0.013(5)
P1 0.0820(12) 0.0699(10) 0.0895(12) -0.0076(9) -0.0157(10) -0.0337(9)
N1 0.0408(18) 0.0268(15) 0.086(2) -0.0036(16) -0.0093(17) -0.0184(14)
N2 0.0417(19) 0.0286(17) 0.082(3) -0.0058(17) -0.0077(18) -0.0183(15)
N3 0.0342(17) 0.0276(15) 0.081(2) -0.0065(16) -0.0092(16) -0.0161(13)
C1 0.0378(19) 0.0288(18) 0.088(3) -0.0032(19) -0.0091(19) -0.0127(16)
C2 0.0347(19) 0.0289(18) 0.084(3) -0.0047(18) -0.0092(19) -0.0134(15)
C3 0.043(2) 0.0293(18) 0.092(3) 0.0010(19) -0.013(2) -0.0156(16)
C4 0.0345(19) 0.0324(18) 0.091(3) -0.0025(19) -0.012(2) -0.0152(16)
C5 0.036(2) 0.041(2) 0.099(3) -0.008(2) -0.009(2) -0.0178(18)
C6 0.040(2) 0.053(2) 0.111(3) -0.009(2) -0.010(2) -0.021(2)
C7 0.047(2) 0.050(2) 0.116(3) -0.007(2) -0.018(3) -0.028(2)
C8 0.052(2) 0.037(2) 0.112(3) -0.009(2) -0.023(2) -0.0209(19)
C9 0.041(2) 0.035(2) 0.105(3) -0.009(2) -0.018(2) -0.0134(18)
C10 0.046(2) 0.0287(18) 0.089(3) -0.0032(18) -0.013(2) -0.0204(16)
C11 0.044(2) 0.0296(19) 0.090(3) -0.0058(19) -0.013(2) -0.0172(17)
C12 0.052(2) 0.031(2) 0.101(3) -0.006(2) -0.017(2) -0.0183(19)
C13 0.063(3) 0.035(2) 0.103(3) 0.001(2) -0.023(2) -0.029(2)
C14 0.062(3) 0.043(2) 0.102(3) 0.005(2) -0.019(2) -0.035(2)
C15 0.056(2) 0.043(2) 0.092(3) 0.003(2) -0.014(2) -0.0331(18)
C16 0.044(2) 0.034(2) 0.088(3) -0.008(2) -0.012(2) -0.0198(18)
C17 0.065(4) 0.055(3) 0.105(5) 0.011(3) -0.020(3) -0.027(3)
C18 0.053(3) 0.054(3) 0.099(5) -0.012(3) -0.001(3) -0.018(3)
C19 0.067(3) 0.059(3) 0.091(3) 0.002(2) -0.007(3) -0.043(2)
C20 0.071(4) 0.069(4) 0.105(5) -0.009(3) 0.000(4) -0.039(3)
C21 0.095(5) 0.085(4) 0.101(5) 0.014(4) -0.003(4) -0.048(4)
C22 0.0338(19) 0.0267(17) 0.086(2) -0.0073(18) -0.0120(18) -0.0150(15)
C23 0.0341(19) 0.0337(19) 0.090(3) -0.0101(19) -0.0114(19) -0.0127(16)
C24 0.037(2) 0.034(2) 0.102(3) -0.011(2) -0.012(2) -0.0116(17)
C25 0.049(2) 0.029(2) 0.106(3) -0.005(2) -0.012(2) -0.0127(19)
C26 0.049(2) 0.030(2) 0.103(3) -0.001(2) -0.012(2) -0.0229(18)
C27 0.040(2) 0.0305(18) 0.091(3) -0.0047(19) -0.010(2) -0.0182(16)
C28 0.040(2) 0.053(3) 0.089(3) -0.011(2) -0.008(2) -0.006(2)
C29 0.055(3) 0.070(4) 0.105(5) 0.003(4) -0.001(3) -0.024(3)
C30 0.084(5) 0.099(5) 0.103(5) -0.033(4) -0.011(4) -0.023(4)
C31 0.051(3) 0.038(2) 0.090(3) 0.000(2) -0.005(2) -0.016(2)
C32 0.058(3) 0.074(4) 0.104(5) -0.005(4) 0.002(3) -0.030(3)
C33 0.067(4) 0.054(3) 0.094(4) -0.007(3) -0.004(3) -0.022(3)
C34A 0.090(3) 0.091(3) 0.096(3) -0.015(3) 0.001(3) -0.045(3)
C34B 0.089(3) 0.090(3) 0.096(3) -0.014(3) -0.003(3) -0.041(3)
C35A 0.094(3) 0.106(4) 0.103(4) -0.020(3) 0.002(3) -0.039(3)
C35B 0.093(4) 0.101(4) 0.101(4) -0.017(4) 0.001(4) -0.039(4)
C36A 0.102(4) 0.118(4) 0.109(4) -0.020(4) 0.004(4) -0.035(4)
C36B 0.097(4) 0.111(4) 0.107(4) -0.018(4) 0.003(4) -0.037(4)
C37A 0.095(5) 0.120(6) 0.116(6) -0.022(5) 0.004(5) -0.034(4)
C37B 0.098(7) 0.115(7) 0.109(7) -0.020(6) 0.001(6) -0.035(7)
C38A 0.088(3) 0.081(3) 0.099(3) -0.024(3) -0.007(3) -0.046(3)
C38B 0.092(3) 0.082(3) 0.100(3) -0.023(3) -0.008(3) -0.043(3)
C39A 0.099(3) 0.090(3) 0.106(4) -0.030(3) -0.006(3) -0.045(3)
C39B 0.098(3) 0.089(4) 0.106(4) -0.029(3) -0.005(3) -0.047(3)
C40A 0.106(4) 0.098(4) 0.115(4) -0.036(3) -0.001(3) -0.053(3)
C40B 0.102(4) 0.093(4) 0.111(4) -0.034(4) -0.004(4) -0.051(4)
C41A 0.127(6) 0.117(5) 0.138(6) -0.051(5) -0.004(5) -0.056(5)
C41B 0.110(8) 0.101(8) 0.119(8) -0.042(7) -0.006(7) -0.058(7)
C42A 0.110(3) 0.087(3) 0.104(3) -0.005(3) -0.024(3) -0.022(3)
C42B 0.107(4) 0.085(3) 0.103(3) -0.005(3) -0.021(3) -0.025(3)
C43A 0.120(4) 0.093(3) 0.110(4) -0.005(3) -0.023(3) -0.019(3)
C43B 0.117(4) 0.091(4) 0.109(4) -0.005(4) -0.022(4) -0.020(4)
C44A 0.128(4) 0.097(4) 0.114(4) -0.005(4) -0.023(4) -0.014(4)
C44B 0.123(4) 0.095(4) 0.112(4) -0.004(4) -0.022(4) -0.018(4)
C45A 0.166(7) 0.120(6) 0.144(7) 0.004(6) 0.000(6) -0.020(6)
C45B 0.140(7) 0.103(7) 0.125(7) -0.001(7) -0.015(7) -0.016(7)

loop_
_atom_type_symbol
_atom_type_description
_atom_type_scat_dispersion_real
_atom_type_scat_dispersion_imag
_atom_type_scat_source
C C 0.0181 0.0091 'International Tables Vol C Tables 4.2.6.8 and 6.1.1.4'
H H 0.0000 0.0000 'International Tables Vol C Tables 4.2.6.8 and 6.1.1.4'
Cl Cl 0.3639 0.7018 'International Tables Vol C Tables 4.2.6.8 and 6.1.1.4'
N N 0.0311 0.0180 'International Tables Vol C Tables 4.2.6.8 and 6.1.1.4'
P P 0.2955 0.4335 'International Tables Vol C Tables 4.2.6.8 and 6.1.1.4'
V V 0.0687 2.1097 'International Tables Vol C Tables 4.2.6.8 and 6.1.1.4'

loop_
_exptl_crystal_face_index_h
_exptl_crystal_face_index_k
_exptl_crystal_face_index_l
_exptl_crystal_face_perp_dist
0 0 -1 0.0078
0 0 1 0.0078
0 1 0 0.0773
0 -1 0 0.0773
-1 0 0 0.1147
1 0 0 0.1147
-1 -1 -1 0.0396
1 1 1 0.0453

loop_
_geom_angle_atom_site_label_1
_geom_angle_atom_site_label_2
_geom_angle_atom_site_label_3
_geom_angle
_geom_angle_site_symmetry_1
_geom_angle_site_symmetry_3
_geom_angle_publ_flag
Cl1A V1A Cl2A 93.35(10) . . ?
Cl1A V1A Cl3A 145.24(11) . . ?
Cl1A V1A P1 82.76(9) . . ?
Cl2A V1A Cl3A 92.01(9) . . ?
Cl2A V1A P1 160.54(10) . . ?
Cl3A V1A P1 80.91(9) . . ?
C3 V1A Cl1A 106.4(2) . . ?
C3 V1A Cl2A 108.1(2) . . ?
C3 V1A Cl3A 104.5(2) . . ?
C3 V1A P1 91.3(2) . . ?
Cl1B V1B P1 133.1(8) . . ?
Cl2B V1B Cl1B 92.5(9) . . ?
Cl2B V1B Cl3B 109.4(7) . . ?
Cl2B V1B P1 61.5(5) . . ?
Cl3B V1B Cl1B 108.8(10) . . ?
Cl3B V1B P1 116.3(7) . . ?
C3 V1B Cl1B 89.5(8) . . ?
C3 V1B Cl2B 135.6(7) . . ?
C3 V1B Cl3B 111.8(7) . . ?
C3 V1B P1 85.5(5) . . ?
V1B Cl2B P1 68.4(4) . . ?
Cl2B P1 V1B 50.1(3) . . ?
C34A P1 V1A 117.5(3) . . ?
C34A P1 C38A 102.5(5) . . ?
C34A P1 C42A 105.6(5) . . ?
C34B P1 V1B 86.6(16) . . ?
C34B P1 Cl2B 128.1(16) . . ?
C34B P1 C38B 88(3) . . ?
C34B P1 C42B 142(2) . . ?
C38A P1 V1A 116.1(3) . . ?
C38B P1 V1B 112.7(17) . . ?
C38B P1 Cl2B 85(2) . . ?
C38B P1 C42B 108(3) . . ?
C42A P1 V1A 112.1(4) . . ?
C42A P1 C38A 101.3(5) . . ?
C42B P1 V1B 116(2) . . ?
C42B P1 Cl2B 88.5(17) . . ?
N2 N1 C1 113.9(4) . . ?
N2 N1 C10 118.3(4) . . ?
C1 N1 C10 126.8(4) . . ?
N1 N2 N3 103.2(4) . . ?
N2 N3 C2 113.8(4) . . ?
N2 N3 C22 116.2(4) . . ?
C2 N3 C22 130.1(4) . . ?
N1 C1 C2 105.0(4) . . ?
N1 C1 C3 122.7(4) . . ?
C2 C1 C3 132.3(5) . . ?
N3 C2 C1 104.1(4) . . ?
N3 C2 C4 125.7(4) . . ?
C1 C2 C4 130.0(5) . . ?
C1 C3 V1A 171.6(4) . . ?
C1 C3 V1B 164.8(7) . . ?
C5 C4 C2 117.5(5) . . ?
C5 C4 C9 118.8(5) . . ?
C9 C4 C2 123.7(5) . . ?
C4 C5 H5 120.2 . . ?
C6 C5 C4 119.7(5) . . ?
C6 C5 H5 120.2 . . ?
C5 C6 H6 119.7 . . ?
C7 C6 C5 120.7(5) . . ?
C7 C6 H6 119.7 . . ?
C6 C7 H7 119.9 . . ?
C8 C7 C6 120.3(5) . . ?
C8 C7 H7 119.9 . . ?
C7 C8 H8 119.6 . . ?
C7 C8 C9 120.8(5) . . ?
C9 C8 H8 119.6 . . ?
C4 C9 H9 120.1 . . ?
C8 C9 C4 119.7(5) . . ?
C8 C9 H9 120.1 . . ?
C11 C10 N1 116.0(5) . . ?
C11 C10 C15 126.6(5) . . ?
C15 C10 N1 117.4(5) . . ?
C10 C11 C12 115.4(5) . . ?
C10 C11 C16 124.4(4) . . ?
C12 C11 C16 120.2(5) . . ?
C11 C12 H12 119.8 . . ?
C13 C12 C11 120.5(6) . . ?
C13 C12 H12 119.8 . . ?
C12 C13 H13 118.9 . . ?
C14 C13 C12 122.3(5) . . ?
C14 C13 H13 118.9 . . ?
C13 C14 H14 119.5 . . ?
C13 C14 C15 121.0(6) . . ?
C15 C14 H14 119.5 . . ?
C10 C15 C14 114.3(6) . . ?
C10 C15 C19 122.4(5) . . ?
C14 C15 C19 123.3(5) . . ?
C11 C16 H16 107.4 . . ?
C11 C16 C17 110.4(5) . . ?
C11 C16 C18 113.8(5) . . ?
C17 C16 H16 107.4 . . ?
C17 C16 C18 110.0(6) . . ?
C18 C16 H16 107.4 . . ?
C16 C17 H17A 109.5 . . ?
C16 C17 H17B 109.5 . . ?
C16 C17 H17C 109.5 . . ?
H17A C17 H17B 109.5 . . ?
H17A C17 H17C 109.5 . . ?
H17B C17 H17C 109.5 . . ?
C16 C18 H18A 109.5 . . ?
C16 C18 H18B 109.5 . . ?
C16 C18 H18C 109.5 . . ?
H18A C18 H18B 109.5 . . ?
H18A C18 H18C 109.5 . . ?
H18B C18 H18C 109.5 . . ?
C15 C19 H19 107.1 . . ?
C15 C19 C20 111.9(6) . . ?
C15 C19 C21 113.6(5) . . ?
C20 C19 H19 107.1 . . ?
C20 C19 C21 109.6(6) . . ?
C21 C19 H19 107.1 . . ?
C19 C20 H20A 109.5 . . ?
C19 C20 H20B 109.5 . . ?
C19 C20 H20C 109.5 . . ?
H20A C20 H20B 109.5 . . ?
H20A C20 H20C 109.5 . . ?
H20B C20 H20C 109.5 . . ?
C19 C21 H21A 109.5 . . ?
C19 C21 H21B 109.5 . . ?
C19 C21 H21C 109.5 . . ?
H21A C21 H21B 109.5 . . ?
H21A C21 H21C 109.5 . . ?
H21B C21 H21C 109.5 . . ?
C23 C22 N3 117.2(5) . . ?
C27 C22 N3 118.4(5) . . ?
C27 C22 C23 124.4(5) . . ?
C22 C23 C24 116.0(6) . . ?
C22 C23 C28 124.5(5) . . ?
C24 C23 C28 119.4(5) . . ?
C23 C24 H24 119.5 . . ?
C25 C24 C23 121.1(6) . . ?
C25 C24 H24 119.5 . . ?
C24 C25 H25 119.3 . . ?
C24 C25 C26 121.4(5) . . ?
C26 C25 H25 119.3 . . ?
C25 C26 H26 119.3 . . ?
C25 C26 C27 121.3(6) . . ?
C27 C26 H26 119.3 . . ?
C22 C27 C26 115.8(5) . . ?
C22 C27 C31 123.7(5) . . ?
C26 C27 C31 120.5(6) . . ?
C23 C28 H28 108.4 . . ?
C23 C28 C29 110.8(5) . . ?
C23 C28 C30 112.0(6) . . ?
C29 C28 H28 108.4 . . ?
C29 C28 C30 108.8(6) . . ?
C30 C28 H28 108.4 . . ?
C28 C29 H29A 109.5 . . ?
C28 C29 H29B 109.5 . . ?
C28 C29 H29C 109.5 . . ?
H29A C29 H29B 109.5 . . ?
H29A C29 H29C 109.5 . . ?
H29B C29 H29C 109.5 . . ?
C28 C30 H30A 109.5 . . ?
C28 C30 H30B 109.5 . . ?
C28 C30 H30C 109.5 . . ?
H30A C30 H30B 109.5 . . ?
H30A C30 H30C 109.5 . . ?
H30B C30 H30C 109.5 . . ?
C27 C31 H31 108.0 . . ?
C27 C31 C32 109.6(5) . . ?
C27 C31 C33 112.5(5) . . ?
C32 C31 H31 108.0 . . ?
C33 C31 H31 108.0 . . ?
C33 C31 C32 110.7(6) . . ?
C31 C32 H32A 109.5 . . ?
C31 C32 H32B 109.5 . . ?
C31 C32 H32C 109.5 . . ?
H32A C32 H32B 109.5 . . ?
H32A C32 H32C 109.5 . . ?
H32B C32 H32C 109.5 . . ?
C31 C33 H33A 109.5 . . ?
C31 C33 H33B 109.5 . . ?
C31 C33 H33C 109.5 . . ?
H33A C33 H33B 109.5 . . ?
H33A C33 H33C 109.5 . . ?
H33B C33 H33C 109.5 . . ?
P1 C34A H34A 108.3 . . ?
P1 C34A H34B 108.3 . . ?
H34A C34A H34B 107.4 . . ?
C35A C34A P1 116.0(7) . . ?
C35A C34A H34A 108.3 . . ?
C35A C34A H34B 108.3 . . ?
P1 C34B H34C 103.5 . . ?
P1 C34B H34D 103.5 . . ?
H34C C34B H34D 105.3 . . ?
C35B C34B P1 135(4) . . ?
C35B C34B H34C 103.5 . . ?
C35B C34B H34D 103.5 . . ?
C34A C35A H35A 109.7 . . ?
C34A C35A H35B 109.7 . . ?
C34A C35A C36A 109.7(8) . . ?
H35A C35A H35B 108.2 . . ?
C36A C35A H35A 109.7 . . ?
C36A C35A H35B 109.7 . . ?
C34B C35B H35C 106.2 . . ?
C34B C35B H35D 106.2 . . ?
H35C C35B H35D 106.4 . . ?
C36B C35B C34B 125(3) . . ?
C36B C35B H35C 106.2 . . ?
C36B C35B H35D 106.2 . . ?
C35A C36A H36A 109.1 . . ?
C35A C36A H36B 109.1 . . ?
H36A C36A H36B 107.8 . . ?
C37A C36A C35A 112.7(9) . . ?
C37A C36A H36A 109.1 . . ?
C37A C36A H36B 109.1 . . ?
C35B C36B H36C 109.7 . . ?
C35B C36B H36D 109.7 . . ?
C35B C36B C37B 110(3) . . ?
H36C C36B H36D 108.2 . . ?
C37B C36B H36C 109.7 . . ?
C37B C36B H36D 109.7 . . ?
C36A C37A H37A 109.5 . . ?
C36A C37A H37B 109.5 . . ?
C36A C37A H37C 109.5 . . ?
H37A C37A H37B 109.5 . . ?
H37A C37A H37C 109.5 . . ?
H37B C37A H37C 109.5 . . ?
C36B C37B H37D 109.5 . . ?
C36B C37B H37E 109.5 . . ?
C36B C37B H37F 109.5 . . ?
H37D C37B H37E 109.5 . . ?
H37D C37B H37F 109.5 . . ?
H37E C37B H37F 109.5 . . ?
P1 C38A H38A 107.5 . . ?
P1 C38A H38B 107.5 . . ?
H38A C38A H38B 107.0 . . ?
C39A C38A P1 119.2(7) . . ?
C39A C38A H38A 107.5 . . ?
C39A C38A H38B 107.5 . . ?
P1 C38B H38C 108.5 . . ?
P1 C38B H38D 108.5 . . ?
H38C C38B H38D 107.5 . . ?
C39B C38B P1 115(3) . . ?
C39B C38B H38C 108.5 . . ?
C39B C38B H38D 108.5 . . ?
C38A C39A H39A 108.8 . . ?
C38A C39A H39B 108.8 . . ?
C38A C39A C40A 114.0(8) . . ?
H39A C39A H39B 107.7 . . ?
C40A C39A H39A 108.8 . . ?
C40A C39A H39B 108.8 . . ?
C38B C39B H39C 110.5 . . ?
C38B C39B H39D 110.5 . . ?
C38B C39B C40B 106(2) . . ?
H39C C39B H39D 108.7 . . ?
C40B C39B H39C 110.5 . . ?
C40B C39B H39D 110.5 . . ?
C39A C40A H40A 108.6 . . ?
C39A C40A H40B 108.6 . . ?
C39A C40A C41A 114.8(9) . . ?
H40A C40A H40B 107.5 . . ?
C41A C40A H40A 108.6 . . ?
C41A C40A H40B 108.6 . . ?
C39B C40B H40C 109.6 . . ?
C39B C40B H40D 109.6 . . ?
H40C C40B H40D 108.2 . . ?
C41B C40B C39B 110(3) . . ?
C41B C40B H40C 109.6 . . ?
C41B C40B H40D 109.6 . . ?
C40A C41A H41A 109.5 . . ?
C40A C41A H41B 109.5 . . ?
C40A C41A H41C 109.5 . . ?
H41A C41A H41B 109.5 . . ?
H41A C41A H41C 109.5 . . ?
H41B C41A H41C 109.5 . . ?
C40B C41B H41D 109.5 . . ?
C40B C41B H41E 109.5 . . ?
C40B C41B H41F 109.5 . . ?
H41D C41B H41E 109.5 . . ?
H41D C41B H41F 109.5 . . ?
H41E C41B H41F 109.5 . . ?
P1 C42A H42A 107.7 . . ?
P1 C42A H42B 107.7 . . ?
H42A C42A H42B 107.1 . . ?
C43A C42A P1 118.6(8) . . ?
C43A C42A H42A 107.7 . . ?
C43A C42A H42B 107.7 . . ?
P1 C42B H42C 110.7 . . ?
P1 C42B H42D 110.7 . . ?
H42C C42B H42D 108.8 . . ?
C43B C42B P1 105(3) . . ?
C43B C42B H42C 110.7 . . ?
C43B C42B H42D 110.7 . . ?
C42A C43A H43A 108.6 . . ?
C42A C43A H43B 108.6 . . ?
C42A C43A C44A 114.8(10) . . ?
H43A C43A H43B 107.5 . . ?
C44A C43A H43A 108.6 . . ?
C44A C43A H43B 108.6 . . ?
C42B C43B H43C 109.0 . . ?
C42B C43B H43D 109.0 . . ?
H43C C43B H43D 107.8 . . ?
C44B C43B C42B 113(3) . . ?
C44B C43B H43C 109.0 . . ?
C44B C43B H43D 109.0 . . ?
C43A C44A H44A 110.4 . . ?
C43A C44A H44B 110.4 . . ?
H44A C44A H44B 108.6 . . ?
C45A C44A C43A 106.6(11) . . ?
C45A C44A H44A 110.4 . . ?
C45A C44A H44B 110.4 . . ?
C43B C44B H44C 109.3 . . ?
C43B C44B H44D 109.3 . . ?
C43B C44B C45B 111(3) . . ?
H44C C44B H44D 108.0 . . ?
C45B C44B H44C 109.3 . . ?
C45B C44B H44D 109.3 . . ?
C44A C45A H45A 109.5 . . ?
C44A C45A H45B 109.5 . . ?
C44A C45A H45C 109.5 . . ?
H45A C45A H45B 109.5 . . ?
H45A C45A H45C 109.5 . . ?
H45B C45A H45C 109.5 . . ?
C44B C45B H45D 109.5 . . ?
C44B C45B H45E 109.5 . . ?
C44B C45B H45F 109.5 . . ?
H45D C45B H45E 109.5 . . ?
H45D C45B H45F 109.5 . . ?
H45E C45B H45F 109.5 . . ?

loop_
_geom_bond_atom_site_label_1
_geom_bond_atom_site_label_2
_geom_bond_distance
_geom_bond_site_symmetry_2
_geom_bond_publ_flag
V1A Cl1A 2.274(2) . ?
V1A Cl2A 2.282(2) . ?
V1A Cl3A 2.320(2) . ?
V1A P1 2.511(3) . ?
V1A C3 1.703(5) . ?
V1B Cl1B 2.330(15) . ?
V1B Cl2B 2.222(14) . ?
V1B Cl3B 2.243(14) . ?
V1B P1 2.691(12) . ?
V1B C3 1.695(12) . ?
Cl2B P1 2.544(14) . ?
P1 C34A 1.783(8) . ?
P1 C34B 1.733(16) . ?
P1 C38A 1.816(7) . ?
P1 C38B 1.776(16) . ?
P1 C42A 1.810(9) . ?
P1 C42B 1.801(16) . ?
N1 N2 1.329(6) . ?
N1 C1 1.364(7) . ?
N1 C10 1.470(6) . ?
N2 N3 1.338(5) . ?
N3 C2 1.373(6) . ?
N3 C22 1.457(6) . ?
C1 C2 1.403(6) . ?
C1 C3 1.424(7) . ?
C2 C4 1.459(7) . ?
C4 C5 1.402(7) . ?
C4 C9 1.404(7) . ?
C5 H5 0.9500 . ?
C5 C6 1.386(7) . ?
C6 H6 0.9500 . ?
C6 C7 1.371(8) . ?
C7 H7 0.9500 . ?
C7 C8 1.364(8) . ?
C8 H8 0.9500 . ?
C8 C9 1.384(7) . ?
C9 H9 0.9500 . ?
C10 C11 1.386(8) . ?
C10 C15 1.400(8) . ?
C11 C12 1.405(7) . ?
C11 C16 1.509(8) . ?
C12 H12 0.9500 . ?
C12 C13 1.378(9) . ?
C13 H13 0.9500 . ?
C13 C14 1.357(9) . ?
C14 H14 0.9500 . ?
C14 C15 1.421(7) . ?
C15 C19 1.486(9) . ?
C16 H16 1.0000 . ?
C16 C17 1.514(9) . ?
C16 C18 1.521(8) . ?
C17 H17A 0.9800 . ?
C17 H17B 0.9800 . ?
C17 H17C 0.9800 . ?
C18 H18A 0.9800 . ?
C18 H18B 0.9800 . ?
C18 H18C 0.9800 . ?
C19 H19 1.0000 . ?
C19 C20 1.516(9) . ?
C19 C21 1.560(9) . ?
C20 H20A 0.9800 . ?
C20 H20B 0.9800 . ?
C20 H20C 0.9800 . ?
C21 H21A 0.9800 . ?
C21 H21B 0.9800 . ?
C21 H21C 0.9800 . ?
C22 C23 1.398(8) . ?
C22 C27 1.393(8) . ?
C23 C24 1.400(7) . ?
C23 C28 1.498(9) . ?
C24 H24 0.9500 . ?
C24 C25 1.355(9) . ?
C25 H25 0.9500 . ?
C25 C26 1.369(9) . ?
C26 H26 0.9500 . ?
C26 C27 1.396(7) . ?
C27 C31 1.504(8) . ?
C28 H28 1.0000 . ?
C28 C29 1.509(9) . ?
C28 C30 1.543(10) . ?
C29 H29A 0.9800 . ?
C29 H29B 0.9800 . ?
C29 H29C 0.9800 . ?
C30 H30A 0.9800 . ?
C30 H30B 0.9800 . ?
C30 H30C 0.9800 . ?
C31 H31 1.0000 . ?
C31 C32 1.532(9) . ?
C31 C33 1.531(9) . ?
C32 H32A 0.9800 . ?
C32 H32B 0.9800 . ?
C32 H32C 0.9800 . ?
C33 H33A 0.9800 . ?
C33 H33B 0.9800 . ?
C33 H33C 0.9800 . ?
C34A H34A 0.9900 . ?
C34A H34B 0.9900 . ?
C34A C35A 1.496(11) . ?
C34B H34C 0.9900 . ?
C34B H34D 0.9900 . ?
C34B C35B 1.50(2) . ?
C35A H35A 0.9900 . ?
C35A H35B 0.9900 . ?
C35A C36A 1.540(12) . ?
C35B H35C 0.9900 . ?
C35B H35D 0.9900 . ?
C35B C36B 1.50(2) . ?
C36A H36A 0.9900 . ?
C36A H36B 0.9900 . ?
C36A C37A 1.460(12) . ?
C36B H36C 0.9900 . ?
C36B H36D 0.9900 . ?
C36B C37B 1.52(2) . ?
C37A H37A 0.9800 . ?
C37A H37B 0.9800 . ?
C37A H37C 0.9800 . ?
C37B H37D 0.9800 . ?
C37B H37E 0.9800 . ?
C37B H37F 0.9800 . ?
C38A H38A 0.9900 . ?
C38A H38B 0.9900 . ?
C38A C39A 1.507(10) . ?
C38B H38C 0.9900 . ?
C38B H38D 0.9900 . ?
C38B C39B 1.52(2) . ?
C39A H39A 0.9900 . ?
C39A H39B 0.9900 . ?
C39A C40A 1.531(11) . ?
C39B H39C 0.9900 . ?
C39B H39D 0.9900 . ?
C39B C40B 1.53(2) . ?
C40A H40A 0.9900 . ?
C40A H40B 0.9900 . ?
C40A C41A 1.532(12) . ?
C40B H40C 0.9900 . ?
C40B H40D 0.9900 . ?
C40B C41B 1.52(2) . ?
C41A H41A 0.9800 . ?
C41A H41B 0.9800 . ?
C41A H41C 0.9800 . ?
C41B H41D 0.9800 . ?
C41B H41E 0.9800 . ?
C41B H41F 0.9800 . ?
C42A H42A 0.9900 . ?
C42A H42B 0.9900 . ?
C42A C43A 1.469(12) . ?
C42B H42C 0.9900 . ?
C42B H42D 0.9900 . ?
C42B C43B 1.55(2) . ?
C43A H43A 0.9900 . ?
C43A H43B 0.9900 . ?
C43A C44A 1.509(12) . ?
C43B H43C 0.9900 . ?
C43B H43D 0.9900 . ?
C43B C44B 1.52(2) . ?
C44A H44A 0.9900 . ?
C44A H44B 0.9900 . ?
C44A C45A 1.442(13) . ?
C44B H44C 0.9900 . ?
C44B H44D 0.9900 . ?
C44B C45B 1.52(2) . ?
C45A H45A 0.9800 . ?
C45A H45B 0.9800 . ?
C45A H45C 0.9800 . ?
C45B H45D 0.9800 . ?
C45B H45E 0.9800 . ?
C45B H45F 0.9800 . ?

loop_
_geom_torsion_atom_site_label_1
_geom_torsion_atom_site_label_2
_geom_torsion_atom_site_label_3
_geom_torsion_atom_site_label_4
_geom_torsion
_geom_torsion_site_symmetry_1
_geom_torsion_site_symmetry_2
_geom_torsion_site_symmetry_3
_geom_torsion_site_symmetry_4
_geom_torsion_publ_flag
V1A P1 C34A C35A -60.3(8) . . . . ?
V1A P1 C38A C39A -171.0(7) . . . . ?
V1A P1 C42A C43A -50.3(11) . . . . ?
V1B P1 C34B C35B 168(5) . . . . ?
V1B P1 C38B C39B 179(4) . . . . ?
V1B P1 C42B C43B 62(5) . . . . ?
Cl1B V1B C3 C1 16(2) . . . . ?
Cl2B V1B C3 C1 109(2) . . . . ?
Cl2B P1 C34B C35B -162(4) . . . . ?
Cl2B P1 C38B C39B -139(5) . . . . ?
Cl2B P1 C42B C43B 19(4) . . . . ?
Cl3B V1B C3 C1 -94(2) . . . . ?
P1 V1B C3 C1 149(2) . . . . ?
P1 C34A C35A C36A 172.4(8) . . . . ?
P1 C34B C35B C36B -105(7) . . . . ?
P1 C38A C39A C40A 176.7(8) . . . . ?
P1 C38B C39B C40B 166(5) . . . . ?
P1 C42A C43A C44A -176.3(9) . . . . ?
P1 C42B C43B C44B 152(4) . . . . ?
N1 N2 N3 C2 1.7(6) . . . . ?
N1 N2 N3 C22 179.8(4) . . . . ?
N1 C1 C2 N3 2.0(6) . . . . ?
N1 C1 C2 C4 -172.6(6) . . . . ?
N1 C1 C3 V1B 87(2) . . . . ?
N1 C10 C11 C12 177.5(4) . . . . ?
N1 C10 C11 C16 -5.2(8) . . . . ?
N1 C10 C15 C14 -179.0(5) . . . . ?
N1 C10 C15 C19 4.1(8) . . . . ?
N2 N1 C1 C2 -1.2(7) . . . . ?
N2 N1 C1 C3 179.3(5) . . . . ?
N2 N1 C10 C11 85.7(6) . . . . ?
N2 N1 C10 C15 -95.1(6) . . . . ?
N2 N3 C2 C1 -2.4(6) . . . . ?
N2 N3 C2 C4 172.5(5) . . . . ?
N2 N3 C22 C23 89.5(6) . . . . ?
N2 N3 C22 C27 -87.8(6) . . . . ?
N3 C2 C4 C5 -143.2(6) . . . . ?
N3 C2 C4 C9 35.4(10) . . . . ?
N3 C22 C23 C24 -177.6(4) . . . . ?
N3 C22 C23 C28 1.1(7) . . . . ?
N3 C22 C27 C26 176.7(4) . . . . ?
N3 C22 C27 C31 -3.3(7) . . . . ?
C1 N1 N2 N3 -0.3(6) . . . . ?
C1 N1 C10 C11 -82.4(7) . . . . ?
C1 N1 C10 C15 96.9(7) . . . . ?
C1 C2 C4 C5 30.4(10) . . . . ?
C1 C2 C4 C9 -151.0(6) . . . . ?
C2 N3 C22 C23 -92.8(6) . . . . ?
C2 N3 C22 C27 89.9(7) . . . . ?
C2 C1 C3 V1B -92(2) . . . . ?
C2 C4 C5 C6 176.7(6) . . . . ?
C2 C4 C9 C8 -177.4(6) . . . . ?
C3 C1 C2 N3 -178.4(6) . . . . ?
C3 C1 C2 C4 6.9(12) . . . . ?
C4 C5 C6 C7 0.8(10) . . . . ?
C5 C4 C9 C8 1.2(10) . . . . ?
C5 C6 C7 C8 1.2(11) . . . . ?
C6 C7 C8 C9 -2.0(11) . . . . ?
C7 C8 C9 C4 0.8(10) . . . . ?
C9 C4 C5 C6 -1.9(10) . . . . ?
C10 N1 N2 N3 -169.9(5) . . . . ?
C10 N1 C1 C2 167.4(5) . . . . ?
C10 N1 C1 C3 -12.2(9) . . . . ?
C10 C11 C12 C13 1.7(8) . . . . ?
C10 C11 C16 C17 -100.6(6) . . . . ?
C10 C11 C16 C18 135.1(6) . . . . ?
C10 C15 C19 C20 83.4(7) . . . . ?
C10 C15 C19 C21 -151.9(6) . . . . ?
C11 C10 C15 C14 0.2(8) . . . . ?
C11 C10 C15 C19 -176.7(6) . . . . ?
C11 C12 C13 C14 -0.2(9) . . . . ?
C12 C11 C16 C17 76.7(6) . . . . ?
C12 C11 C16 C18 -47.6(7) . . . . ?
C12 C13 C14 C15 -1.5(9) . . . . ?
C13 C14 C15 C10 1.5(8) . . . . ?
C13 C14 C15 C19 178.3(6) . . . . ?
C14 C15 C19 C20 -93.3(7) . . . . ?
C14 C15 C19 C21 31.5(9) . . . . ?
C15 C10 C11 C12 -1.7(8) . . . . ?
C15 C10 C11 C16 175.6(5) . . . . ?
C16 C11 C12 C13 -175.8(5) . . . . ?
C22 N3 C2 C1 179.8(5) . . . . ?
C22 N3 C2 C4 -5.3(10) . . . . ?
C22 C23 C24 C25 0.2(7) . . . . ?
C22 C23 C28 C29 -111.6(6) . . . . ?
C22 C23 C28 C30 126.6(6) . . . . ?
C22 C27 C31 C32 -101.3(6) . . . . ?
C22 C27 C31 C33 135.1(5) . . . . ?
C23 C22 C27 C26 -0.3(7) . . . . ?
C23 C22 C27 C31 179.7(5) . . . . ?
C23 C24 C25 C26 0.9(9) . . . . ?
C24 C23 C28 C29 67.1(7) . . . . ?
C24 C23 C28 C30 -54.6(7) . . . . ?
C24 C25 C26 C27 -1.9(8) . . . . ?
C25 C26 C27 C22 1.5(7) . . . . ?
C25 C26 C27 C31 -178.5(5) . . . . ?
C26 C27 C31 C32 78.7(7) . . . . ?
C26 C27 C31 C33 -44.9(7) . . . . ?
C27 C22 C23 C24 -0.5(7) . . . . ?
C27 C22 C23 C28 178.2(5) . . . . ?
C28 C23 C24 C25 -178.6(5) . . . . ?
C34A P1 C38A C39A 59.6(9) . . . . ?
C34A P1 C42A C43A 78.7(11) . . . . ?
C34A C35A C36A C37A 177.5(10) . . . . ?
C34B P1 C38B C39B 93(5) . . . . ?
C34B P1 C42B C43B -177(4) . . . . ?
C34B C35B C36B C37B 149(6) . . . . ?
C38A P1 C34A C35A 68.2(8) . . . . ?
C38A P1 C42A C43A -174.7(10) . . . . ?
C38A C39A C40A C41A 176.6(10) . . . . ?
C38B P1 C34B C35B -80(5) . . . . ?
C38B P1 C42B C43B -66(5) . . . . ?
C38B C39B C40B C41B -173(6) . . . . ?
C42A P1 C34A C35A 173.8(8) . . . . ?
C42A P1 C38A C39A -49.4(10) . . . . ?
C42A C43A C44A C45A 174.2(12) . . . . ?
C42B P1 C34B C35B 38(7) . . . . ?
C42B P1 C38B C39B -52(5) . . . . ?
C42B C43B C44B C45B 129(6) . . . . ?

loop_
_exptl_oxdiff_crystal_face_indexfrac_h
_exptl_oxdiff_crystal_face_indexfrac_k
_exptl_oxdiff_crystal_face_indexfrac_l
_exptl_oxdiff_crystal_face_x
_exptl_oxdiff_crystal_face_y
_exptl_oxdiff_crystal_face_z
-0.0009 -0.0001 -1.0001 -0.0031 -0.0726 0.0180
0.0009 0.0001 1.0001 0.0031 0.0726 -0.0180
0.0011 1.0001 -0.0001 -0.0744 0.0266 0.1197
-0.0011 -1.0001 0.0001 0.0744 -0.0266 -0.1197
-1.0000 -0.0001 0.0013 0.0884 0.0411 0.1118
1.0000 0.0001 -0.0013 -0.0884 -0.0411 -0.1118
-1.0019 -1.0003 -0.9988 0.1597 -0.0581 0.0101
1.0019 1.0003 0.9988 -0.1597 0.0581 -0.0101

loop_
_smtbx_masks_void_nr
_smtbx_masks_void_average_x
_smtbx_masks_void_average_y
_smtbx_masks_void_average_z
_smtbx_masks_void_volume
_smtbx_masks_void_count_electrons
_smtbx_masks_void_content
1 0.000 0.000 0.000 241.4 73.6 '2 THF'
